data_8100117
loop_
_publ_author_name
'Li, Xia'
'Zou, Ying-Quan'

_publ_section_title
;
Crystal structure of 1-(2-furyl)-3-(p-methoxyphenyl)-1,3-propanedione, 
C~14~H~12~O~4~, the enol form
;
_journal_issue 3
_journal_name_full 'Zeitschrift f\"ur Kristallographie - New Crystal Structures'
_journal_page_first 281
_journal_page_last 282
_journal_volume 219
_journal_year 2004
_chemical_formula_moiety 'C14 H12 O4'
_chemical_formula_sum 'C14 H12 O4'
_chemical_formula_weight 244.24
_space_group_IT_number 61
_symmetry_cell_setting orthorhombic
_symmetry_space_group_name_Hall '-P 2ac 2ab'
_symmetry_space_group_name_H-M 'P b c a'
_cell_angle_alpha 90.00
_cell_angle_beta 90.00
_cell_angle_gamma 90.00
_cell_formula_units_Z 8
_cell_length_a 10.871(3)
_cell_length_b 7.564(2)
_cell_length_c 29.083(9)
_cell_measurement_temperature 293(2)
_cell_volume 2391.6(13)
_diffrn_ambient_temperature 293(2)
_exptl_crystal_density_diffrn 1.357
_cod_depositor_comments
;
The following automatic conversions were performed:
'_symmetry_cell_setting' value 'Orthorhombic' changed to 'orthorhombic'
according to '/home/saulius/struct/CIF-dictionaries/cif_core.dic'
dictionary named 'cif_core.dic' version 2.4.1 from 2010-06-29.

Automatic conversion script
Id: cif_fix_enum 1527 2010-12-29 10:47:43Z saulius 
;
_cod_database_code 8100117

loop_
_symmetry_equiv_pos_as_xyz
'x, y, z'
'-x+1/2, -y, z+1/2'
'-x, y+1/2, -z+1/2'
'x+1/2, -y+1/2, -z'
'-x, -y, -z'
'x-1/2, y, -z-1/2'
'x, -y-1/2, z-1/2'
'-x-1/2, y-1/2, z'

loop_
_atom_site_label
_atom_site_type_symbol
_atom_site_fract_x
_atom_site_fract_y
_atom_site_fract_z
_atom_site_U_iso_or_equiv
_atom_site_adp_type
_atom_site_occupancy
_atom_site_symmetry_multiplicity
_atom_site_Wyckoff_symbol
_atom_site_calc_flag
_atom_site_refinement_flags
_atom_site_disorder_assembly
_atom_site_disorder_group
O1 O 0.37644(16) 0.2333(3) 0.33345(6) 0.0690(5) Uani 1 8 c d . . .
O2 O 0.67033(17) 0.0322(3) 0.33876(6) 0.0711(6) Uani 1 8 c d . . .
H2A H 0.7152 0.0079 0.3605 0.107 Uiso 1 8 c calc R . .
O3 O 0.74172(15) 0.0256(2) 0.42027(6) 0.0611(5) Uani 1 8 c d . . .
O4 O 0.59961(15) 0.2454(2) 0.62132(5) 0.0610(5) Uani 1 8 c d . . .
C1 C 0.4793(2) 0.1471(3) 0.31916(8) 0.0554(6) Uani 1 8 c d . . .
C2 C 0.4702(3) 0.1093(5) 0.27448(9) 0.0802(9) Uani 1 8 c d . . .
H2 H 0.5281 0.0507 0.2566 0.096 Uiso 1 8 c calc R . .
C3 C 0.3557(3) 0.1755(5) 0.25976(10) 0.0918(10) Uani 1 8 c d . . .
H3 H 0.3235 0.1686 0.2302 0.110 Uiso 1 8 c calc R . .
C4 C 0.3027(3) 0.2496(4) 0.29601(10) 0.0775(9) Uani 1 8 c d . . .
H4 H 0.2262 0.3046 0.2958 0.093 Uiso 1 8 c calc R . .
C5 C 0.5719(2) 0.1105(3) 0.35370(8) 0.0516(6) Uani 1 8 c d . . .
C6 C 0.5552(2) 0.1523(3) 0.39933(7) 0.0464(5) Uani 1 8 c d . . .
H6 H 0.4843 0.2116 0.4083 0.056 Uiso 1 8 c calc R . .
C7 C 0.64321(18) 0.1072(3) 0.43248(7) 0.0430(5) Uani 1 8 c d . . .
C8 C 0.62797(17) 0.1458(2) 0.48170(7) 0.0388(5) Uani 1 8 c d . . .
C9 C 0.71122(19) 0.0791(3) 0.51347(8) 0.0464(5) Uani 1 8 c d . . .
H9 H 0.7763 0.0094 0.5033 0.056 Uiso 1 8 c calc R . .
C10 C 0.69942(19) 0.1139(3) 0.55950(8) 0.0496(6) Uani 1 8 c d . . .
H10 H 0.7561 0.0677 0.5802 0.060 Uiso 1 8 c calc R . .
C11 C 0.60327(19) 0.2177(3) 0.57528(7) 0.0442(5) Uani 1 8 c d . . .
C12 C 0.51803(19) 0.2841(3) 0.54440(7) 0.0443(5) Uani 1 8 c d . . .
H12 H 0.4527 0.3528 0.5547 0.053 Uiso 1 8 c calc R . .
C13 C 0.53112(18) 0.2470(3) 0.49817(8) 0.0437(5) Uani 1 8 c d . . .
H13 H 0.4735 0.2912 0.4775 0.052 Uiso 1 8 c calc R . .
C14 C 0.5012(3) 0.3477(4) 0.63938(9) 0.0715(8) Uani 1 8 c d . . .
H14A H 0.5023 0.4632 0.6258 0.107 Uiso 1 8 c calc R . .
H14B H 0.5103 0.3581 0.6721 0.107 Uiso 1 8 c calc R . .
H14C H 0.4244 0.2907 0.6325 0.107 Uiso 1 8 c calc R . .

loop_
_atom_site_aniso_label
_atom_site_aniso_U_11
_atom_site_aniso_U_22
_atom_site_aniso_U_33
_atom_site_aniso_U_23
_atom_site_aniso_U_13
_atom_site_aniso_U_12
O1 0.0633(11) 0.0897(13) 0.0540(10) -0.0012(9) -0.0045(8) 0.0065(9)
O2 0.0613(11) 0.0989(14) 0.0530(10) -0.0074(10) 0.0066(8) 0.0092(10)
O3 0.0441(9) 0.0795(11) 0.0596(10) -0.0090(9) 0.0031(7) 0.0103(8)
O4 0.0608(10) 0.0772(11) 0.0450(10) -0.0043(8) -0.0029(7) 0.0070(8)
C1 0.0549(14) 0.0649(15) 0.0464(14) 0.0038(11) 0.0051(10) -0.0061(12)
C2 0.0746(19) 0.124(3) 0.0424(15) -0.0001(15) 0.0040(13) 0.0025(18)
C3 0.080(2) 0.149(3) 0.0464(16) 0.0156(18) -0.0060(15) -0.007(2)
C4 0.0659(17) 0.105(2) 0.0616(19) 0.0191(16) -0.0092(13) -0.0007(16)
C5 0.0494(13) 0.0548(13) 0.0505(14) 0.0021(11) 0.0059(10) -0.0088(11)
C6 0.0437(12) 0.0487(12) 0.0467(12) 0.0002(10) 0.0018(9) -0.0013(10)
C7 0.0377(11) 0.0403(11) 0.0509(13) -0.0005(9) 0.0053(9) -0.0068(9)
C8 0.0330(10) 0.0365(10) 0.0470(12) 0.0024(9) 0.0005(8) -0.0050(8)
C9 0.0389(11) 0.0469(11) 0.0536(14) -0.0004(10) 0.0008(9) 0.0049(9)
C10 0.0432(12) 0.0536(13) 0.0520(13) 0.0055(10) -0.0085(10) 0.0059(10)
C11 0.0435(12) 0.0445(11) 0.0446(13) 0.0006(9) -0.0016(9) -0.0078(9)
C12 0.0389(11) 0.0455(11) 0.0486(13) -0.0014(10) 0.0030(9) 0.0037(9)
C13 0.0381(11) 0.0462(11) 0.0468(12) 0.0043(9) -0.0041(9) 0.0000(9)
C14 0.0842(19) 0.0814(19) 0.0487(15) -0.0097(13) 0.0079(13) 0.0085(15)

loop_
_geom_bond_atom_site_label_1
_geom_bond_atom_site_label_2
_geom_bond_distance
_geom_bond_site_symmetry_2
_geom_bond_publ_flag
O1 C4 1.358(3) . ?
O1 C1 1.360(3) . ?
O2 C5 1.298(3) . ?
O2 H2A 0.8200 . ?
O3 C7 1.286(3) . ?
O4 C11 1.356(3) . ?
O4 C14 1.421(3) . ?
C1 C2 1.334(4) . ?
C1 C5 1.449(3) . ?
C2 C3 1.408(4) . ?
C2 H2 0.9300 . ?
C3 C4 1.326(4) . ?
C3 H3 0.9300 . ?
C4 H4 0.9300 . ?
C5 C6 1.376(3) . ?
C6 C7 1.400(3) . ?
C6 H6 0.9300 . ?
C7 C8 1.470(3) . ?
C8 C13 1.387(3) . ?
C8 C9 1.388(3) . ?
C9 C10 1.370(3) . ?
C9 H9 0.9300 . ?
C10 C11 1.385(3) . ?
C10 H10 0.9300 . ?
C11 C12 1.385(3) . ?
C12 C13 1.381(3) . ?
C12 H12 0.9300 . ?
C13 H13 0.9300 . ?
C14 H14A 0.9600 . ?
C14 H14B 0.9600 . ?
C14 H14C 0.9600 . ?

loop_
_cod_related_entry_id
_cod_related_entry_database
_cod_related_entry_code
1 ChemSpider 30653803
